data_7202676
loop_
_publ_author_name
'Akutsu-Sato, Akane'
'Akutsu, Hiroki'
'Yamada, J.'
'Nakatsuji, S.'
'Turner, Scott S.'
'Day, Peter'

_publ_section_title
;
 Suppression of superconductivity in a molecular charge transfer salt
 by changing guest molecule:
 \b''-(BEDT-TTF)~4~[(H~3~O)Fe(C~2~O~4~)~3~](C~6~H~5~CN)x(C~5~H~5~N)~1-x~
;
_journal_coden_ASTM JMACEP
_journal_issue 24
_journal_name_full 'Journal of Materials Chemistry'
_journal_page_first 2497
_journal_page_last 2499
_journal_paper_doi 10.1039/b618832j
_journal_volume 17
_journal_year 2007
_chemical_formula_moiety (C10H8S8)4(H3O)Fe(C2O4)3(C7H5N)0.2260(C5H5N)0.7740
_chemical_formula_sum 'C51.45 H40 Fe N O13 S32'
_chemical_formula_weight 1962.05
_space_group_IT_number 15
_symmetry_cell_setting monoclinic
_symmetry_Int_Tables_number 15
_symmetry_space_group_name_Hall '-C 2yc'
_symmetry_space_group_name_H-M 'C 1 2/c 1'
_cell_angle_alpha 90.0000
_cell_angle_beta 92.6869(4)
_cell_angle_gamma 90.0000
_cell_formula_units_Z 4
_cell_length_a 10.3031(10)
_cell_length_b 20.0498(7)
_cell_length_c 35.1933(7)
_cell_measurement_reflns_used 0
_cell_measurement_temperature 296.1
_cell_measurement_theta_max 0
_cell_measurement_theta_min 0
_cell_volume 7262.1(8)
_computing_cell_refinement DTREK
_computing_data_collection DTREK
_computing_data_reduction CrystalStructure
_computing_publication_material 'CrystalStructure 3.8'
_computing_structure_refinement CRYSTALS
_computing_structure_solution 'Isomorphous replacement method'
_diffrn_measured_fraction_theta_full 0.970
_diffrn_measured_fraction_theta_max 0.970
_diffrn_measurement_device_type 'Rigaku Quantum CCD'
_diffrn_measurement_method PHIOMEGA
_diffrn_radiation_type 'Mo K\a'
_diffrn_radiation_wavelength 0.71069
_diffrn_reflns_av_R_equivalents 0.115
_diffrn_reflns_limit_h_max 12
_diffrn_reflns_limit_h_min -13
_diffrn_reflns_limit_k_max 25
_diffrn_reflns_limit_k_min -26
_diffrn_reflns_limit_l_max 45
_diffrn_reflns_limit_l_min -45
_diffrn_reflns_number 30825
_diffrn_reflns_theta_full 27.53
_diffrn_reflns_theta_max 27.53
_exptl_absorpt_coefficient_mu 1.188
_exptl_absorpt_correction_T_max 1.2864
_exptl_absorpt_correction_T_min 0.5885
_exptl_absorpt_correction_type empirical
_exptl_absorpt_process_details
;
HIGASHI, T. (1995). Abscor - Empirical Absorption Correction,
Rigaku Corporation, Tokyo, Japan.
;
_exptl_crystal_colour black
_exptl_crystal_density_diffrn 1.794
_exptl_crystal_density_method 'not measured'
_exptl_crystal_description plate
_exptl_crystal_F_000 3990.80
_exptl_crystal_size_max 0.35
_exptl_crystal_size_mid 0.25
_exptl_crystal_size_min 0.05
_refine_diff_density_max 0.87
_refine_diff_density_min -0.83
_refine_ls_extinction_method none
_refine_ls_goodness_of_fit_ref 1.073
_refine_ls_hydrogen_treatment constr
_refine_ls_number_parameters 468
_refine_ls_number_reflns 3643
_refine_ls_R_factor_gt 0.0698
_refine_ls_shift/su_max 0.0000
_refine_ls_structure_factor_coef F
_refine_ls_weighting_details
;
Chebychev polynomial with 5 parameters (Carruthers & Watkin, 1979)
16.7983 -12.8855 6.0978 4.2885 -3.4471
;
_refine_ls_weighting_scheme calc
_refine_ls_wR_factor_ref 0.0587
_reflns_number_gt 3643
_reflns_number_total 8129
_reflns_threshold_expression F^2^>2.0\s(F^2^)
_cod_data_source_file b618832j.txt
_cod_data_source_block '_AK#46ETFeoxPhCN/Pyridine='
_cod_original_formula_sum 'C51.45 H40 Fe N O13 S32 '
_cod_database_code 7202676

loop_
_symmetry_equiv_pos_site_id
_symmetry_equiv_pos_as_xyz
1 +X,+Y,+Z
2 -X,+Y,1/2-Z
3 -X,-Y,-Z
4 +X,-Y,1/2+Z
5 1/2+X,1/2+Y,+Z
6 1/2-X,1/2+Y,1/2-Z
7 1/2-X,1/2-Y,-Z
8 1/2+X,1/2-Y,1/2+Z

loop_
_atom_site_label
_atom_site_type_symbol
_atom_site_fract_x
_atom_site_fract_y
_atom_site_fract_z
_atom_site_U_iso_or_equiv
_atom_site_adp_type
_atom_site_occupancy
_atom_site_symmetry_multiplicity
_atom_site_calc_flag
_atom_site_refinement_flags
_atom_site_disorder_assembly
_atom_site_disorder_group
Fe(1) Fe 0.0000 0.41596(7) 0.2500 0.0374(3) Uani 1.00 2 d S . .
S(2) S 0.47335(17) 0.58865(10) -0.01852(5) 0.0415(5) Uani 1.00 1 d . . .
S(3) S 0.11546(17) 0.54386(10) 0.03780(5) 0.0390(4) Uani 1.00 1 d . . .
S(4) S 0.35050(16) 0.61867(11) 0.06150(5) 0.0421(5) Uani 1.00 1 d . . .
S(5) S 0.24122(17) 0.51248(10) -0.04314(5) 0.0399(5) Uani 1.00 1 d . . .
S(6) S 0.07740(17) 0.71440(10) -0.00864(5) 0.0419(5) Uani 1.00 1 d . . .
S(7) S -0.04176(18) 0.74613(10) 0.07338(5) 0.0425(5) Uani 1.00 1 d . . .
S(8) S -0.08508(18) 0.61043(10) -0.10867(5) 0.0454(5) Uani 1.00 1 d . . .
S(9) S -0.16301(17) 0.64325(10) -0.03118(5) 0.0394(4) Uani 1.00 1 d . . .
S(10) S -0.27927(17) 0.67395(10) 0.04965(5) 0.0409(5) Uani 1.00 1 d . . .
S(11) S -0.4088(2) 0.69425(11) 0.12171(6) 0.0529(6) Uani 1.00 1 d . . .
S(12) S 0.33018(18) 0.48234(11) -0.11982(6) 0.0497(5) Uani 1.00 1 d . . .
S(13) S 0.6083(2) 0.57070(13) -0.08913(6) 0.0583(6) Uani 1.00 1 d . . .
S(14) S -0.02185(18) 0.57246(10) 0.10786(5) 0.0464(5) Uani 1.00 1 d . . .
S(15) S 0.2545(2) 0.65761(11) 0.13656(6) 0.0547(6) Uani 1.00 1 d . . .
S(16) S -0.1211(2) 0.77685(12) 0.15017(5) 0.0594(6) Uani 1.00 1 d . . .
S(17) S 0.20508(18) 0.69353(11) -0.08035(6) 0.0479(5) Uani 1.00 1 d . . .
O(1) O -0.3281(5) 0.4969(3) 0.28636(16) 0.0672(19) Uani 1.00 1 d . . .
O(2) O -0.2759(5) 0.5466(3) 0.21537(16) 0.0627(18) Uani 1.00 1 d . . .
O(3) O -0.1527(4) 0.4310(2) 0.28240(13) 0.0452(14) Uani 1.00 1 d . . .
O(4) O -0.1010(4) 0.4806(2) 0.21661(13) 0.0459(14) Uani 1.00 1 d . . .
O(5) O 0.0725(5) 0.3396(2) 0.28097(14) 0.0500(16) Uani 1.00 1 d . . .
O(6) O 0.0875(6) 0.2281(3) 0.28121(18) 0.071(2) Uani 1.00 1 d . . .
O(7) O -0.5000 0.5972(4) 0.2500 0.084(3) Uani 1.00 2 d S . .
N(1) N 0.5000 0.119(2) 0.2500 0.068(16) Uiso 0.23(2) 2 d SP . .
N(2) N 0.5000 0.2385(14) 0.2500 0.148(8) Uiso 0.77(2) 2 d SP . .
C(1) C 0.0715(6) 0.6051(3) -0.1290(2) 0.040(2) Uani 1.00 1 d . . .
C(2) C 0.1492(7) 0.6692(3) -0.1278(2) 0.047(2) Uani 1.00 1 d . . .
C(3) C -0.0436(6) 0.6481(3) -0.06504(18) 0.0315(17) Uani 1.00 1 d . . .
C(4) C 0.0667(6) 0.6803(3) -0.05432(18) 0.0327(18) Uani 1.00 1 d . . .
C(5) C -0.0766(6) 0.6887(3) 0.00352(18) 0.0321(18) Uani 1.00 1 d . . .
C(6) C -0.1272(6) 0.7015(3) 0.03816(19) 0.0369(19) Uani 1.00 1 d . . .
C(7) C -0.2743(6) 0.7087(3) 0.09481(19) 0.0370(19) Uani 1.00 1 d . . .
C(8) C -0.1640(6) 0.7413(3) 0.10612(19) 0.0378(19) Uani 1.00 1 d . . .
C(9) C -0.3303(9) 0.6957(5) 0.1681(2) 0.069(3) Uani 1.00 1 d . . .
C(10) C -0.2633(9) 0.7612(5) 0.1765(2) 0.076(3) Uani 1.00 1 d . . .
C(11) C 0.4707(11) 0.4989(8) -0.1430(2) 0.150(5) Uani 1.00 1 d . . .
C(12) C 0.5566(11) 0.5468(6) -0.1360(2) 0.101(4) Uani 1.00 1 d . . .
C(13) C 0.3647(6) 0.5193(3) -0.07535(18) 0.0356(18) Uani 1.00 1 d . . .
C(14) C 0.4710(6) 0.5545(3) -0.0642(2) 0.0371(19) Uani 1.00 1 d . . .
C(15) C 0.3201(6) 0.5604(3) -0.00805(18) 0.0327(17) Uani 1.00 1 d . . .
C(16) C 0.2666(6) 0.5744(3) 0.02631(18) 0.0342(18) Uani 1.00 1 d . . .
C(17) C 0.1152(6) 0.5838(3) 0.08158(18) 0.0323(17) Uani 1.00 1 d . . .
C(18) C 0.2237(5) 0.6183(3) 0.09313(18) 0.0331(18) Uani 1.00 1 d . . .
C(19) C 0.0490(13) 0.5759(8) 0.1542(2) 0.157(6) Uani 1.00 1 d . . .
C(20) C 0.1442(10) 0.6153(6) 0.1663(2) 0.091(3) Uani 1.00 1 d . . .
C(21) C -0.2326(7) 0.4764(4) 0.2703(2) 0.043(2) Uani 1.00 1 d . . .
C(22) C -0.2033(7) 0.5048(4) 0.2302(2) 0.045(2) Uani 1.00 1 d . . .
C(23) C 0.0467(8) 0.2811(4) 0.2683(2) 0.049(2) Uani 1.00 1 d . . .
C(24) C 0.500000(10) 0.3634(15) 0.250000(10) 0.149(12) Uani 1.00 2 d S . .
C(25) C 0.5853(14) 0.3303(14) 0.2322(5) 0.171(9) Uani 1.00 1 d . . .
C(26) C 0.5951(14) 0.2630(10) 0.2296(4) 0.183(9) Uani 1.00 1 d . . .
C(27) C 0.5000 0.232(2) 0.2500 0.148(8) Uiso 0.23(2) 2 d SP . .
C(28) C 0.5000 0.179(2) 0.2500 0.046(14) Uiso 0.23(2) 2 d SP . .
H(1) H 0.1212 0.5721 -0.1155 0.049 Uiso 1.00 1 c R . .
H(2) H 0.0591 0.5921 -0.1549 0.049 Uiso 1.00 1 c R . .
H(3) H 0.0945 0.7036 -0.1379 0.057 Uiso 1.00 1 c R . .
H(4) H 0.2228 0.6647 -0.1429 0.057 Uiso 1.00 1 c R . .
H(5) H -0.3941 0.6879 0.1863 0.084 Uiso 1.00 1 c R . .
H(6) H -0.2671 0.6612 0.1697 0.084 Uiso 1.00 1 c R . .
H(7) H -0.2384 0.7622 0.2029 0.091 Uiso 1.00 1 c R . .
H(8) H -0.3240 0.7959 0.1709 0.091 Uiso 1.00 1 c R . .
H(9) H 0.5205 0.4592 -0.1405 0.182 Uiso 1.00 1 c R . .
H(10) H 0.4429 0.5049 -0.1689 0.182 Uiso 1.00 1 c R . .
H(11) H 0.5184 0.5857 -0.1472 0.123 Uiso 1.00 1 c R . .
H(12) H 0.6330 0.5357 -0.1487 0.123 Uiso 1.00 1 c R . .
H(13) H -0.0206 0.5816 0.1707 0.187 Uiso 1.00 1 c R . .
H(14) H 0.0860 0.5329 0.1580 0.187 Uiso 1.00 1 c R . .
H(15) H 0.1971 0.5920 0.1847 0.109 Uiso 1.00 1 c R . .
H(16) H 0.0996 0.6503 0.1784 0.110 Uiso 1.00 1 c R . .
H(17) H 0.5000 0.4108 0.2500 0.177 Uiso 1.00 2 c R . .
H(18) H 0.6502 0.3551 0.2200 0.204 Uiso 1.00 1 c R . .
H(19) H 0.6562 0.2389 0.2155 0.218 Uiso 1.00 1 c R . .

loop_
_atom_site_aniso_label
_atom_site_aniso_U_11
_atom_site_aniso_U_22
_atom_site_aniso_U_33
_atom_site_aniso_U_12
_atom_site_aniso_U_13
_atom_site_aniso_U_23
Fe(1) 0.0438(8) 0.0386(8) 0.0304(6) 0.0000 0.0065(6) 0.0000
S(2) 0.0338(9) 0.0592(12) 0.0320(8) -0.0126(8) 0.0057(7) -0.0078(8)
S(3) 0.0345(9) 0.0459(11) 0.0370(9) -0.0105(8) 0.0070(7) -0.0038(8)
S(4) 0.0342(9) 0.0611(12) 0.0315(8) -0.0131(9) 0.0063(7) -0.0046(8)
S(5) 0.0334(9) 0.0502(11) 0.0366(9) -0.0113(8) 0.0063(7) -0.0087(8)
S(6) 0.0350(9) 0.0541(12) 0.0370(9) -0.0097(9) 0.0044(7) -0.0050(8)
S(7) 0.0385(9) 0.0529(12) 0.0362(9) -0.0098(9) 0.0037(7) -0.0081(8)
S(8) 0.0412(10) 0.0574(12) 0.0382(9) -0.0100(9) 0.0083(7) -0.0150(9)
S(9) 0.0326(9) 0.0500(11) 0.0361(9) -0.0082(8) 0.0072(7) -0.0077(8)
S(10) 0.0339(9) 0.0482(11) 0.0410(9) -0.0074(8) 0.0040(7) -0.0067(8)
S(11) 0.0500(11) 0.0492(12) 0.0617(12) -0.0037(10) 0.0268(9) -0.0047(10)
S(12) 0.0357(10) 0.0646(13) 0.0494(10) -0.0062(9) 0.0087(8) -0.0267(10)
S(13) 0.0438(11) 0.0867(17) 0.0460(10) -0.0245(11) 0.0170(8) -0.0214(11)
S(14) 0.0369(9) 0.0521(12) 0.0518(10) -0.0079(9) 0.0190(8) -0.0063(9)
S(15) 0.0642(13) 0.0636(14) 0.0376(10) -0.0234(11) 0.0177(9) -0.0140(9)
S(16) 0.0718(14) 0.0722(15) 0.0340(9) -0.0075(12) 0.0019(9) -0.0135(10)
S(17) 0.0369(10) 0.0622(13) 0.0457(10) -0.0115(9) 0.0130(8) -0.0036(9)
O(1) 0.056(3) 0.086(4) 0.062(3) 0.016(3) 0.029(2) 0.009(3)
O(2) 0.057(3) 0.078(4) 0.054(3) 0.023(3) 0.009(2) 0.014(3)
O(3) 0.043(2) 0.056(3) 0.038(2) 0.003(2) 0.012(2) 0.003(2)
O(4) 0.044(2) 0.054(3) 0.041(2) 0.005(2) 0.015(2) 0.010(2)
O(5) 0.069(3) 0.043(3) 0.039(2) 0.006(2) -0.000(2) 0.003(2)
O(6) 0.090(4) 0.048(3) 0.076(4) 0.008(3) 0.002(3) 0.019(3)
O(7) 0.075(6) 0.069(6) 0.110(7) 0.0000 0.027(5) 0.0000
C(1) 0.043(3) 0.039(4) 0.040(3) 0.003(3) 0.016(3) -0.000(3)
C(2) 0.054(4) 0.049(4) 0.039(4) -0.001(3) 0.015(3) -0.005(3)
C(3) 0.031(3) 0.034(3) 0.029(3) -0.007(2) 0.004(2) -0.004(2)
C(4) 0.039(3) 0.026(3) 0.034(3) -0.007(3) 0.008(2) 0.004(2)
C(5) 0.025(3) 0.038(3) 0.034(3) 0.003(2) 0.002(2) 0.002(2)
C(6) 0.037(3) 0.035(3) 0.038(3) -0.005(3) -0.007(3) 0.003(3)
C(7) 0.044(4) 0.032(3) 0.036(3) -0.000(3) 0.014(3) -0.002(3)
C(8) 0.040(4) 0.038(4) 0.035(3) -0.004(3) 0.008(3) -0.001(3)
C(9) 0.079(6) 0.076(6) 0.053(5) 0.009(5) 0.027(4) 0.017(4)
C(10) 0.076(6) 0.124(9) 0.028(4) 0.013(6) 0.016(4) -0.009(4)
C(11) 0.102(8) 0.30(2) 0.048(5) -0.131(12) 0.037(5) -0.064(9)
C(12) 0.127(9) 0.129(10) 0.053(5) -0.077(8) 0.049(6) -0.034(6)
C(13) 0.035(3) 0.041(4) 0.031(3) -0.002(3) 0.011(2) -0.004(3)
C(14) 0.029(3) 0.037(4) 0.045(4) -0.004(3) 0.002(3) -0.006(3)
C(15) 0.028(3) 0.037(3) 0.033(3) -0.001(3) 0.001(2) -0.002(3)
C(16) 0.032(3) 0.039(4) 0.033(3) -0.001(3) 0.007(2) 0.003(3)
C(17) 0.029(3) 0.032(3) 0.036(3) -0.000(3) 0.011(2) 0.007(3)
C(18) 0.028(3) 0.037(3) 0.035(3) 0.002(3) 0.010(2) -0.009(2)
C(19) 0.160(12) 0.266(19) 0.043(5) -0.153(14) -0.006(7) 0.024(8)
C(20) 0.087(7) 0.142(10) 0.045(5) -0.044(7) 0.012(4) 0.010(6)
C(21) 0.043(4) 0.049(4) 0.039(3) -0.006(3) 0.009(3) -0.006(3)
C(22) 0.041(4) 0.058(5) 0.036(3) -0.002(4) 0.007(3) 0.003(3)
C(23) 0.062(5) 0.044(4) 0.043(4) 0.003(4) 0.019(3) 0.009(3)
C(24) 0.106(19) 0.20(2) 0.14(2) 0.0000 -0.043(16) 0.0000
C(25) 0.061(9) 0.35(3) 0.099(12) 0.025(16) -0.020(8) -0.015(18)
C(26) 0.107(12) 0.35(3) 0.086(10) 0.111(18) -0.050(9) -0.070(17)

loop_
_atom_type_symbol
_atom_type_description
_atom_type_scat_dispersion_real
_atom_type_scat_dispersion_imag
_atom_type_scat_source
C C 0.003 0.002
;
International Tables for Crystallography
(1992, Vol. C, Tables 4.2.6.8 and 6.1.1.4)
;
H H 0.000 0.000
;
International Tables for Crystallography
(1992, Vol. C, Table 6.1.1.4)
;
N N 0.006 0.003
;
International Tables for Crystallography
(1992, Vol. C, Tables 4.2.6.8 and 6.1.1.4)
;
O O 0.011 0.006
;
International Tables for Crystallography
(1992, Vol. C, Tables 4.2.6.8 and 6.1.1.4)
;
S S 0.125 0.123
;
International Tables for Crystallography
(1992, Vol. C, Tables 4.2.6.8 and 6.1.1.4)
;
Fe Fe 0.346 0.844
;
International Tables for Crystallography
(1992, Vol. C, Tables 4.2.6.8 and 6.1.1.4)
;

loop_
_geom_angle_atom_site_label_1
_geom_angle_atom_site_label_2
_geom_angle_atom_site_label_3
_geom_angle
_geom_angle_publ_flag
_geom_angle_site_symmetry_1
_geom_angle_site_symmetry_2
_geom_angle_site_symmetry_3
O(3) Fe(1) O(3) 162.7(2) yes . . 2_555
O(3) Fe(1) O(4) 80.61(19) yes . . .
O(3) Fe(1) O(4) 88.2(2) yes . . 2_555
O(3) Fe(1) O(5) 95.0(2) yes . . .
O(3) Fe(1) O(5) 98.2(2) yes . . 2_555
O(3) Fe(1) O(4) 88.2(2) yes 2_555 . .
O(3) Fe(1) O(4) 80.61(19) yes 2_555 . 2_555
O(3) Fe(1) O(5) 98.2(2) yes 2_555 . .
O(3) Fe(1) O(5) 95.0(2) yes 2_555 . 2_555
O(4) Fe(1) O(4) 99.6(2) yes . . 2_555
O(4) Fe(1) O(5) 169.0(2) yes . . .
O(4) Fe(1) O(5) 90.3(2) yes . . 2_555
O(4) Fe(1) O(5) 90.3(2) yes 2_555 . .
O(4) Fe(1) O(5) 169.0(2) yes 2_555 . 2_555
O(5) Fe(1) O(5) 80.3(2) yes . . 2_555
C(14) S(2) C(15) 95.4(3) yes . . .
C(16) S(3) C(17) 94.8(3) yes . . .
C(16) S(4) C(18) 95.2(3) yes . . .
C(13) S(5) C(15) 95.0(3) yes . . .
C(4) S(6) C(5) 95.3(3) yes . . .
C(6) S(7) C(8) 94.9(3) yes . . .
C(1) S(8) C(3) 100.9(3) yes . . .
C(3) S(9) C(5) 95.5(3) yes . . .
C(6) S(10) C(7) 95.6(3) yes . . .
C(7) S(11) C(9) 99.0(3) yes . . .
C(11) S(12) C(13) 101.6(4) yes . . .
C(12) S(13) C(14) 101.8(4) yes . . .
C(17) S(14) C(19) 100.2(4) yes . . .
C(18) S(15) C(20) 101.8(4) yes . . .
C(8) S(16) C(10) 102.0(3) yes . . .
C(2) S(17) C(4) 102.2(3) yes . . .
Fe(1) O(3) C(21) 115.1(4) yes . . .
Fe(1) O(4) C(22) 116.2(4) yes . . .
Fe(1) O(5) C(23) 116.5(4) yes . . .
C(26) N(2) C(26) 137(2) yes . . 2_655
C(26) N(2) C(27) 111.5(14) yes . . .
C(26) N(2) C(28) 111.5(14) yes . . .
C(26) N(2) C(27) 111.5(14) yes 2_655 . .
C(26) N(2) C(28) 111.5(14) yes 2_655 . .
C(27) N(2) C(28) 0.0000 yes . . .
S(8) C(1) C(2) 114.9(5) yes . . .
S(17) C(2) C(1) 113.7(5) yes . . .
S(8) C(3) S(9) 115.0(3) yes . . .
S(8) C(3) C(4) 128.5(5) yes . . .
S(9) C(3) C(4) 116.5(4) yes . . .
S(6) C(4) S(17) 113.9(3) yes . . .
S(6) C(4) C(3) 117.5(5) yes . . .
S(17) C(4) C(3) 128.6(5) yes . . .
S(6) C(5) S(9) 115.2(3) yes . . .
S(6) C(5) C(6) 123.5(5) yes . . .
S(9) C(5) C(6) 121.3(5) yes . . .
S(7) C(6) S(10) 115.7(3) yes . . .
S(7) C(6) C(5) 122.0(5) yes . . .
S(10) C(6) C(5) 122.3(5) yes . . .
S(10) C(7) S(11) 116.2(3) yes . . .
S(10) C(7) C(8) 116.9(5) yes . . .
S(11) C(7) C(8) 126.8(5) yes . . .
S(7) C(8) S(16) 113.7(3) yes . . .
S(7) C(8) C(7) 116.9(5) yes . . .
S(16) C(8) C(7) 129.3(5) yes . . .
S(11) C(9) C(10) 112.1(6) yes . . .
S(16) C(10) C(9) 115.4(6) yes . . .
S(12) C(11) C(12) 128.4(10) yes . . .
S(13) C(12) C(11) 122.5(8) yes . . .
S(5) C(13) S(12) 115.0(3) yes . . .
S(5) C(13) C(14) 117.3(5) yes . . .
S(12) C(13) C(14) 127.6(5) yes . . .
S(2) C(14) S(13) 114.7(3) yes . . .
S(2) C(14) C(13) 116.7(5) yes . . .
S(13) C(14) C(13) 128.6(5) yes . . .
S(2) C(15) S(5) 115.5(3) yes . . .
S(2) C(15) C(16) 121.7(4) yes . . .
S(5) C(15) C(16) 122.8(5) yes . . .
S(3) C(16) S(4) 116.0(3) yes . . .
S(3) C(16) C(15) 122.1(5) yes . . .
S(4) C(16) C(15) 121.8(5) yes . . .
S(3) C(17) S(14) 116.6(3) yes . . .
S(3) C(17) C(18) 117.6(4) yes . . .
S(14) C(17) C(18) 125.7(5) yes . . .
S(4) C(18) S(15) 116.4(3) yes . . .
S(4) C(18) C(17) 116.0(4) yes . . .
S(15) C(18) C(17) 127.4(5) yes . . .
S(14) C(19) C(20) 126.6(10) yes . . .
S(15) C(20) C(19) 125.3(7) yes . . .
O(1) C(21) O(3) 126.7(7) yes . . .
O(1) C(21) C(22) 119.1(6) yes . . .
O(3) C(21) C(22) 114.2(6) yes . . .
O(2) C(22) O(4) 127.0(6) yes . . .
O(2) C(22) C(21) 119.6(6) yes . . .
O(4) C(22) C(21) 113.4(6) yes . . .
O(5) C(23) O(6) 127.4(7) yes . . .
O(5) C(23) C(23) 113.3(6) yes . . 2_555
O(6) C(23) C(23) 119.4(7) yes . . 2_555
C(25) C(24) C(25) 118(2) yes . . 2_655
C(24) C(25) C(26) 127(2) yes . . .
N(2) C(26) C(25) 105.7(18) yes . . .
N(2) C(26) C(27) 5(2) yes . . .
C(25) C(26) C(27) 111(2) yes . . .
N(2) C(27) C(26) 63(2) yes . . .
N(2) C(27) C(26) 63(2) yes . . 2_655
N(2) C(27) C(28) 180.00(1) yes . . .
C(26) C(27) C(26) 127(4) yes . . 2_655
C(26) C(27) C(28) 117(2) yes . . .
C(26) C(27) C(28) 117(2) yes 2_655 . .
N(1) C(28) N(2) 180.0000 yes . . .
N(1) C(28) C(27) 180.00(3) yes . . .
N(2) C(28) C(27) 0.0000 yes . . .
S(8) C(1) H(1) 108.3 no . . .
S(8) C(1) H(2) 108.3 no . . .
C(2) C(1) H(1) 107.8 no . . .
C(2) C(1) H(2) 107.9 no . . .
H(1) C(1) H(2) 109.5 no . . .
S(17) C(2) H(3) 108.1 no . . .
S(17) C(2) H(4) 108.3 no . . .
C(1) C(2) H(3) 107.5 no . . .
C(1) C(2) H(4) 109.7 no . . .
H(3) C(2) H(4) 109.5 no . . .
S(11) C(9) H(5) 108.3 no . . .
S(11) C(9) H(6) 108.8 no . . .
C(10) C(9) H(5) 109.7 no . . .
C(10) C(9) H(6) 108.4 no . . .
H(5) C(9) H(6) 109.5 no . . .
S(16) C(10) H(7) 108.1 no . . .
S(16) C(10) H(8) 108.0 no . . .
C(9) C(10) H(7) 108.1 no . . .
C(9) C(10) H(8) 107.8 no . . .
H(7) C(10) H(8) 109.5 no . . .
S(12) C(11) H(9) 104.8 no . . .
S(12) C(11) H(10) 104.8 no . . .
C(12) C(11) H(9) 103.7 no . . .
C(12) C(11) H(10) 104.8 no . . .
H(9) C(11) H(10) 109.5 no . . .
S(13) C(12) H(11) 105.3 no . . .
S(13) C(12) H(12) 106.3 no . . .
C(11) C(12) H(11) 105.0 no . . .
C(11) C(12) H(12) 107.7 no . . .
H(11) C(12) H(12) 109.5 no . . .
S(14) C(19) H(13) 106.2 no . . .
S(14) C(19) H(14) 104.0 no . . .
C(20) C(19) H(13) 107.6 no . . .
C(20) C(19) H(14) 102.1 no . . .
H(13) C(19) H(14) 109.5 no . . .
S(15) C(20) H(15) 105.8 no . . .
S(15) C(20) H(16) 104.2 no . . .
C(19) C(20) H(15) 108.7 no . . .
C(19) C(20) H(16) 102.7 no . . .
H(15) C(20) H(16) 109.5 no . . .
C(25) C(24) H(17) 121.0 no . . .
C(25) C(24) H(17) 121.0 no 2_655 . .
C(24) C(25) H(18) 117.5 no . . .
C(26) C(25) H(18) 115.7 no . . .
N(2) C(26) H(19) 128.0 no . . .
C(25) C(26) H(19) 126.3 no . . .
C(27) C(26) H(19) 122.8 no . . .

loop_
_geom_bond_atom_site_label_1
_geom_bond_atom_site_label_2
_geom_bond_distance
_geom_bond_publ_flag
_geom_bond_site_symmetry_1
_geom_bond_site_symmetry_2
Fe(1) O(3) 2.009(4) yes . .
Fe(1) O(3) 2.009(4) yes . 2_555
Fe(1) O(4) 2.007(4) yes . .
Fe(1) O(4) 2.007(4) yes . 2_555
Fe(1) O(5) 2.003(5) yes . .
Fe(1) O(5) 2.003(5) yes . 2_555
S(2) C(14) 1.746(7) yes . .
S(2) C(15) 1.733(6) yes . .
S(3) C(16) 1.738(6) yes . .
S(3) C(17) 1.736(6) yes . .
S(4) C(16) 1.723(6) yes . .
S(4) C(18) 1.756(6) yes . .
S(5) C(13) 1.748(6) yes . .
S(5) C(15) 1.736(6) yes . .
S(6) C(4) 1.745(6) yes . .
S(6) C(5) 1.740(6) yes . .
S(7) C(6) 1.735(6) yes . .
S(7) C(8) 1.749(7) yes . .
S(8) C(1) 1.799(7) yes . .
S(8) C(3) 1.747(6) yes . .
S(9) C(3) 1.755(6) yes . .
S(9) C(5) 1.736(6) yes . .
S(10) C(6) 1.727(7) yes . .
S(10) C(7) 1.734(6) yes . .
S(11) C(7) 1.739(7) yes . .
S(11) C(9) 1.788(8) yes . .
S(12) C(11) 1.727(11) yes . .
S(12) C(13) 1.753(6) yes . .
S(13) C(12) 1.776(9) yes . .
S(13) C(14) 1.730(7) yes . .
S(14) C(17) 1.738(6) yes . .
S(14) C(19) 1.756(10) yes . .
S(15) C(18) 1.736(6) yes . .
S(15) C(20) 1.794(11) yes . .
S(16) C(8) 1.744(6) yes . .
S(16) C(10) 1.798(9) yes . .
S(17) C(2) 1.806(7) yes . .
S(17) C(4) 1.750(6) yes . .
O(1) C(21) 1.229(9) yes . .
O(2) C(22) 1.224(9) yes . .
O(3) C(21) 1.286(9) yes . .
O(4) C(22) 1.273(9) yes . .
O(5) C(23) 1.278(9) yes . .
O(6) C(23) 1.223(10) yes . .
N(1) C(28) 1.21(7) yes . .
N(2) C(26) 1.335(19) yes . .
N(2) C(26) 1.335(19) yes . 2_655
N(2) C(27) 0.14(6) yes . .
N(2) C(28) 1.20(6) yes . .
C(1) C(2) 1.514(10) yes . .
C(3) C(4) 1.345(9) yes . .
C(5) C(6) 1.372(9) yes . .
C(7) C(8) 1.354(9) yes . .
C(9) C(10) 1.506(14) yes . .
C(11) C(12) 1.321(19) yes . .
C(13) C(14) 1.347(9) yes . .
C(15) C(16) 1.381(9) yes . .
C(17) C(18) 1.361(8) yes . .
C(19) C(20) 1.315(18) yes . .
C(21) C(22) 1.565(10) yes . .
C(23) C(23) 1.573(10) yes . 2_555
C(24) C(25) 1.29(2) yes . .
C(24) C(25) 1.29(2) yes . 2_655
C(25) C(26) 1.36(3) yes . .
C(26) C(27) 1.39(2) yes . .
C(27) C(28) 1.06(7) yes . .
C(1) H(1) 0.950 no . .
C(1) H(2) 0.950 no . .
C(2) H(3) 0.950 no . .
C(2) H(4) 0.950 no . .
C(9) H(5) 0.950 no . .
C(9) H(6) 0.950 no . .
C(10) H(7) 0.950 no . .
C(10) H(8) 0.950 no . .
C(11) H(9) 0.950 no . .
C(11) H(10) 0.950 no . .
C(12) H(11) 0.950 no . .
C(12) H(12) 0.950 no . .
C(19) H(13) 0.950 no . .
C(19) H(14) 0.950 no . .
C(20) H(15) 0.950 no . .
C(20) H(16) 0.950 no . .
C(24) H(17) 0.949 no . .
C(25) H(18) 0.950 no . .
C(26) H(19) 0.950 no . .

loop_
_geom_contact_atom_site_label_1
_geom_contact_atom_site_label_2
_geom_contact_distance
_geom_contact_publ_flag
_geom_contact_site_symmetry_1
_geom_contact_site_symmetry_2
S(3) C(5) 3.685(6) ? . .
S(4) S(11) 3.528(2) ? . 1_655
S(5) S(14) 3.566(2) ? . 3_565
S(6) C(16) 3.602(7) ? . .
S(7) S(14) 3.690(2) ? . .
S(7) S(17) 3.671(2) ? . 7_565
S(7) C(17) 3.640(6) ? . .
S(8) S(13) 3.360(2) ? . 1_455
S(9) S(13) 3.373(2) ? . 1_455
S(10) C(5) 3.610(6) ? . 7_465
S(11) S(4) 3.528(2) ? . 1_455
S(11) S(12) 3.633(3) ? . 3_565
S(11) S(15) 3.608(3) ? . 1_455
S(12) S(11) 3.633(3) ? . 3_565
S(12) S(14) 3.406(2) ? . 3_565
S(12) O(2) 3.433(5) ? . 3_565
S(12) C(1) 3.631(7) ? . .
S(13) S(8) 3.360(2) ? . 1_655
S(13) S(9) 3.373(2) ? . 1_655
S(14) S(5) 3.566(2) ? . 3_565
S(14) S(7) 3.690(2) ? . .
S(14) S(12) 3.406(2) ? . 3_565
S(14) C(1) 3.678(7) ? . 3_565
S(14) C(6) 3.693(6) ? . .
S(14) C(8) 3.688(7) ? . .
S(15) S(11) 3.608(3) ? . 1_655
S(15) S(17) 3.615(3) ? . 7_565
S(15) O(6) 3.547(6) ? . 6_555
S(15) C(2) 3.628(8) ? . 7_565
S(16) C(12) 3.636(12) ? . 7_565
S(16) C(25) 3.664(18) ? . 5_455
S(16) C(26) 3.502(15) ? . 5_455
S(17) S(7) 3.671(2) ? . 7_565
S(17) S(15) 3.615(3) ? . 7_565
O(1) O(7) 2.934(8) ? . .
O(1) C(11) 3.312(12) ? . 4_465
O(1) C(12) 3.154(11) ? . 4_465
O(1) C(20) 3.421(12) ? . 2_555
O(1) C(24) 3.42(2) ? . 1_455
O(2) S(12) 3.433(6) ? . 3_565
O(2) O(7) 2.847(6) ? . .
O(2) N(1) 3.36(2) ? . 5_455
O(2) C(9) 3.453(11) ? . .
O(2) C(11) 3.297(12) ? . 3_565
O(4) N(1) 3.16(4) ? . 5_455
O(4) C(1) 3.555(8) ? . 3_565
O(4) C(19) 3.345(14) ? . .
O(5) C(1) 3.357(8) ? . 4_565
O(5) C(2) 3.277(8) ? . 4_565
O(5) C(25) 3.582(16) ? . 2_655
O(6) S(15) 3.547(6) ? . 6_545
O(6) O(7) 2.969(10) ? . 5_545
O(6) C(9) 3.326(11) ? . 6_445
O(6) C(26) 3.383(16) ? . 2_655
O(7) O(1) 2.934(8) ? . .
O(7) O(1) 2.934(8) ? . 2_455
O(7) O(2) 2.847(6) ? . .
O(7) O(2) 2.847(6) ? . 2_455
O(7) O(6) 2.969(10) ? . 5_455
O(7) O(6) 2.969(10) ? . 6_455
O(7) C(22) 3.669(9) ? . .
O(7) C(22) 3.669(9) ? . 2_455
N(1) O(2) 3.36(2) ? . 5_545
N(1) O(2) 3.36(2) ? . 6_545
N(1) O(4) 3.16(4) ? . 5_545
N(1) O(4) 3.16(4) ? . 6_545
N(1) C(19) 3.538(16) ? . 5_545
N(1) C(19) 3.538(16) ? . 6_545
N(1) C(20) 3.361(9) ? . 5_545
N(1) C(20) 3.361(9) ? . 6_545
N(1) C(22) 3.15(3) ? . 5_545
N(1) C(22) 3.15(3) ? . 6_545
N(2) C(10) 3.687(9) ? . 5_545
N(2) C(10) 3.687(9) ? . 6_545
C(1) S(12) 3.631(7) ? . .
C(1) S(14) 3.678(7) ? . 3_565
C(1) O(4) 3.555(8) ? . 3_565
C(1) O(5) 3.357(8) ? . 4_564
C(2) S(15) 3.628(8) ? . 7_565
C(2) O(5) 3.277(8) ? . 4_564
C(3) C(7) 3.561(9) ? . 7_465
C(5) S(3) 3.685(6) ? . .
C(5) S(10) 3.610(6) ? . 7_465
C(6) S(14) 3.693(6) ? . .
C(7) C(3) 3.561(9) ? . 7_465
C(8) S(14) 3.688(7) ? . .
C(9) O(2) 3.453(11) ? . .
C(9) O(6) 3.326(11) ? . 6_455
C(9) C(23) 3.657(12) ? . 6_455
C(10) N(2) 3.687(9) ? . 5_455
C(10) C(23) 3.603(12) ? . 6_455
C(10) C(26) 3.660(17) ? . 6_555
C(11) O(1) 3.312(12) ? . 4_664
C(11) O(2) 3.297(12) ? . 3_565
C(12) S(16) 3.636(12) ? . 7_565
C(12) O(1) 3.154(11) ? . 4_664
C(16) S(6) 3.602(7) ? . .
C(17) S(7) 3.640(6) ? . .
C(19) O(4) 3.345(14) ? . .
C(19) N(1) 3.538(16) ? . 5_455
C(20) O(1) 3.421(12) ? . 2_555
C(20) N(1) 3.361(9) ? . 5_455
C(20) C(21) 3.658(13) ? . 2_555
C(20) C(28) 3.59(2) ? . 5_455
C(21) C(20) 3.658(13) ? . 2_555
C(21) C(24) 3.61(2) ? . 1_455
C(21) C(25) 3.70(2) ? . 1_455
C(22) O(7) 3.669(9) ? . .
C(22) N(1) 3.15(3) ? . 5_455
C(23) C(9) 3.657(12) ? . 6_445
C(23) C(10) 3.603(12) ? . 6_445
C(24) O(1) 3.42(2) ? . 1_655
C(24) O(1) 3.42(2) ? . 2_555
C(24) C(21) 3.61(2) ? . 1_655
C(24) C(21) 3.61(2) ? . 2_555
C(25) S(16) 3.664(18) ? . 5_545
C(25) O(5) 3.582(16) ? . 2_655
C(25) C(21) 3.70(2) ? . 1_655
C(26) S(16) 3.502(15) ? . 5_545
C(26) O(6) 3.383(16) ? . 2_655
C(26) C(10) 3.660(17) ? . 6_545
C(28) C(20) 3.59(2) ? . 5_545
C(28) C(20) 3.59(2) ? . 6_545
Fe(1) H(2) 3.378 ? . 3_565
Fe(1) H(2) 3.378 ? . 4_565
S(4) H(9) 3.403 ? . 3_665
S(5) H(1) 3.025 ? . .
S(8) H(8) 3.002 ? . 7_465
S(8) H(12) 3.505 ? . 1_455
S(8) H(14) 3.357 ? . 3_565
S(11) H(3) 2.879 ? . 7_465
S(11) H(9) 3.361 ? . 3_565
S(12) H(1) 2.816 ? . .
S(12) H(6) 3.418 ? . 3_565
S(14) H(1) 3.090 ? . 3_565
S(15) H(3) 3.188 ? . 7_565
S(15) H(4) 3.577 ? . 7_565
S(15) H(9) 3.293 ? . 3_665
S(15) H(19) 3.416 ? . 5_455
S(16) H(11) 2.956 ? . 7_565
S(16) H(16) 3.519 ? . .
S(16) H(19) 3.662 ? . 5_455
O(1) H(9) 3.197 ? . 4_465
O(1) H(10) 2.898 ? . 4_465
O(1) H(11) 3.324 ? . 4_465
O(1) H(12) 2.427 ? . 4_465
O(1) H(14) 3.181 ? . 2_555
O(1) H(15) 2.523 ? . 2_555
O(1) H(17) 2.746 ? . 1_455
O(1) H(18) 3.679 ? . 1_455
O(2) H(5) 3.230 ? . .
O(2) H(6) 2.807 ? . .
O(2) H(9) 3.563 ? . 3_565
O(2) H(10) 2.537 ? . 3_565
O(2) H(13) 3.205 ? . .
O(2) H(15) 3.686 ? . 2_555
O(3) H(2) 3.065 ? . 4_565
O(3) H(7) 3.612 ? . 6_445
O(3) H(8) 3.185 ? . 6_445
O(3) H(12) 3.420 ? . 4_465
O(3) H(14) 2.985 ? . 2_555
O(3) H(15) 3.466 ? . 2_555
O(3) H(18) 3.294 ? . 1_455
O(4) H(2) 2.668 ? . 3_565
O(4) H(13) 2.744 ? . .
O(4) H(14) 3.073 ? . .
O(4) H(18) 3.598 ? . 1_455
O(5) H(2) 2.649 ? . 4_565
O(5) H(3) 2.980 ? . 4_565
O(5) H(4) 3.034 ? . 4_565
O(5) H(8) 3.256 ? . 6_445
O(5) H(18) 2.876 ? . 2_655
O(5) H(19) 3.446 ? . 2_655
O(6) H(3) 3.156 ? . 4_565
O(6) H(4) 3.655 ? . 4_565
O(6) H(5) 3.451 ? . 5_545
O(6) H(5) 2.479 ? . 6_445
O(6) H(7) 3.428 ? . 5_545
O(6) H(8) 3.534 ? . 6_445
O(6) H(15) 3.683 ? . 6_545
O(6) H(19) 2.647 ? . 2_655
O(7) H(5) 3.124 ? . .
O(7) H(5) 3.124 ? . 2_455
O(7) H(10) 3.583 ? . 3_565
O(7) H(10) 3.583 ? . 4_465
N(1) H(13) 2.887 ? . 5_545
N(1) H(13) 2.887 ? . 6_545
N(1) H(15) 3.183 ? . 5_545
N(1) H(15) 3.183 ? . 6_545
N(1) H(16) 2.838 ? . 5_545
N(1) H(16) 2.838 ? . 6_545
N(2) H(7) 2.938 ? . 5_545
N(2) H(7) 2.938 ? . 6_545
N(2) H(16) 3.283 ? . 5_545
N(2) H(16) 3.283 ? . 6_545
C(1) H(8) 3.502 ? . 7_465
C(1) H(14) 3.343 ? . 3_565
C(2) H(8) 3.680 ? . 7_465
C(9) H(3) 3.513 ? . 7_465
C(10) H(3) 3.681 ? . 7_465
C(13) H(1) 3.014 ? . .
C(18) H(9) 3.424 ? . 3_665
C(19) H(1) 3.675 ? . 3_565
C(19) H(2) 3.549 ? . 3_565
C(20) H(19) 3.023 ? . 5_455
C(21) H(12) 3.236 ? . 4_465
C(21) H(14) 3.096 ? . 2_555
C(21) H(15) 2.821 ? . 2_555
C(21) H(17) 3.106 ? . 1_455
C(21) H(18) 3.210 ? . 1_455
C(22) H(2) 3.656 ? . 3_565
C(22) H(10) 3.206 ? . 3_565
C(22) H(13) 3.267 ? . .
C(22) H(15) 3.467 ? . 2_555
C(22) H(17) 3.685 ? . 1_455
C(22) H(18) 3.371 ? . 1_455
C(23) H(3) 3.326 ? . 4_565
C(23) H(5) 3.518 ? . 5_545
C(23) H(5) 2.959 ? . 6_445
C(23) H(7) 3.292 ? . 5_545
C(23) H(7) 3.401 ? . 6_445
C(23) H(8) 3.223 ? . 6_445
C(23) H(18) 3.464 ? . 2_655
C(23) H(19) 3.202 ? . 2_655
C(24) H(7) 3.539 ? . 5_545
C(24) H(7) 3.539 ? . 6_545
C(25) H(7) 3.041 ? . 6_545
C(25) H(11) 3.552 ? . 3_665
C(26) H(7) 3.519 ? . 5_545
C(26) H(7) 2.740 ? . 6_545
C(26) H(16) 2.891 ? . 5_545
C(27) H(7) 2.962 ? . 5_545
C(27) H(7) 2.962 ? . 6_545
C(27) H(16) 3.212 ? . 5_545
C(27) H(16) 3.212 ? . 6_545
C(28) H(7) 3.347 ? . 5_545
C(28) H(7) 3.347 ? . 6_545
C(28) H(13) 3.402 ? . 5_545
C(28) H(13) 3.402 ? . 6_545
C(28) H(15) 3.588 ? . 5_545
C(28) H(15) 3.588 ? . 6_545
C(28) H(16) 2.824 ? . 5_545
C(28) H(16) 2.824 ? . 6_545
H(1) S(5) 3.025 ? . .
H(1) S(12) 2.816 ? . .
H(1) S(14) 3.090 ? . 3_565
H(1) C(13) 3.014 ? . .
H(1) C(19) 3.675 ? . 3_565
H(1) H(14) 3.305 ? . 3_565
H(2) Fe(1) 3.378 ? . 3_565
H(2) O(3) 3.065 ? . 4_564
H(2) O(4) 2.668 ? . 3_565
H(2) O(5) 2.649 ? . 4_564
H(2) C(19) 3.549 ? . 3_565
H(2) C(22) 3.656 ? . 3_565
H(2) H(8) 3.331 ? . 7_465
H(2) H(13) 3.547 ? . 3_565
H(2) H(14) 2.919 ? . 3_565
H(3) S(11) 2.879 ? . 7_465
H(3) S(15) 3.188 ? . 7_565
H(3) O(5) 2.980 ? . 4_564
H(3) O(6) 3.156 ? . 4_564
H(3) C(9) 3.513 ? . 7_465
H(3) C(10) 3.681 ? . 7_465
H(3) C(23) 3.326 ? . 4_564
H(3) H(5) 3.400 ? . 7_465
H(3) H(8) 2.968 ? . 7_465
H(4) S(15) 3.577 ? . 7_565
H(4) O(5) 3.034 ? . 4_564
H(4) O(6) 3.655 ? . 4_564
H(4) H(11) 3.443 ? . .
H(4) H(18) 3.094 ? . 3_665
H(4) H(19) 3.482 ? . 3_665
H(5) O(2) 3.230 ? . .
H(5) O(6) 3.451 ? . 5_455
H(5) O(6) 2.479 ? . 6_455
H(5) O(7) 3.124 ? . .
H(5) C(23) 3.518 ? . 5_455
H(5) C(23) 2.959 ? . 6_455
H(5) H(3) 3.400 ? . 7_465
H(5) H(9) 3.577 ? . 3_565
H(6) S(12) 3.418 ? . 3_565
H(6) O(2) 2.807 ? . .
H(6) H(9) 3.668 ? . 3_565
H(6) H(13) 2.998 ? . .
H(7) O(3) 3.612 ? . 6_455
H(7) O(6) 3.428 ? . 5_455
H(7) N(2) 2.938 ? . 5_455
H(7) C(23) 3.292 ? . 5_455
H(7) C(23) 3.401 ? . 6_455
H(7) C(24) 3.539 ? . 5_455
H(7) C(25) 3.041 ? . 6_555
H(7) C(26) 3.519 ? . 5_455
H(7) C(26) 2.740 ? . 6_555
H(7) C(27) 2.962 ? . 5_455
H(7) C(28) 3.347 ? . 5_455
H(7) H(18) 3.381 ? . 6_555
H(7) H(19) 2.994 ? . 6_555
H(8) S(8) 3.002 ? . 7_465
H(8) O(3) 3.185 ? . 6_455
H(8) O(5) 3.256 ? . 6_455
H(8) O(6) 3.534 ? . 6_455
H(8) C(1) 3.502 ? . 7_465
H(8) C(2) 3.680 ? . 7_465
H(8) C(23) 3.223 ? . 6_455
H(8) H(2) 3.331 ? . 7_465
H(8) H(3) 2.968 ? . 7_465
H(9) S(4) 3.403 ? . 3_665
H(9) S(11) 3.361 ? . 3_565
H(9) S(15) 3.293 ? . 3_665
H(9) O(1) 3.197 ? . 4_664
H(9) O(2) 3.563 ? . 3_565
H(9) C(18) 3.424 ? . 3_665
H(9) H(5) 3.577 ? . 3_565
H(9) H(6) 3.668 ? . 3_565
H(9) H(15) 3.516 ? . 3_665
H(10) O(1) 2.898 ? . 4_664
H(10) O(2) 2.537 ? . 3_565
H(10) O(7) 3.583 ? . 3_565
H(10) C(22) 3.206 ? . 3_565
H(10) H(17) 3.392 ? . 3_665
H(10) H(18) 3.446 ? . 3_665
H(11) S(16) 2.956 ? . 7_565
H(11) O(1) 3.324 ? . 4_664
H(11) C(25) 3.552 ? . 3_665
H(11) H(4) 3.443 ? . .
H(11) H(17) 3.614 ? . 3_665
H(11) H(18) 3.252 ? . 3_665
H(12) S(8) 3.505 ? . 1_655
H(12) O(1) 2.427 ? . 4_664
H(12) O(3) 3.420 ? . 4_664
H(12) C(21) 3.236 ? . 4_664
H(12) H(14) 3.235 ? . 3_665
H(12) H(15) 3.380 ? . 3_665
H(13) O(2) 3.205 ? . .
H(13) O(4) 2.744 ? . .
H(13) N(1) 2.887 ? . 5_455
H(13) C(22) 3.267 ? . .
H(13) C(28) 3.402 ? . 5_455
H(13) H(2) 3.547 ? . 3_565
H(13) H(6) 2.998 ? . .
H(14) S(8) 3.357 ? . 3_565
H(14) O(1) 3.181 ? . 2_555
H(14) O(3) 2.985 ? . 2_555
H(14) O(4) 3.073 ? . .
H(14) C(1) 3.343 ? . 3_565
H(14) C(21) 3.096 ? . 2_555
H(14) H(1) 3.305 ? . 3_565
H(14) H(2) 2.919 ? . 3_565
H(14) H(12) 3.235 ? . 3_665
H(15) O(1) 2.523 ? . 2_555
H(15) O(2) 3.686 ? . 2_555
H(15) O(3) 3.466 ? . 2_555
H(15) O(6) 3.683 ? . 6_555
H(15) N(1) 3.183 ? . 5_455
H(15) C(21) 2.821 ? . 2_555
H(15) C(22) 3.467 ? . 2_555
H(15) C(28) 3.588 ? . 5_455
H(15) H(9) 3.516 ? . 3_665
H(15) H(12) 3.380 ? . 3_665
H(15) H(19) 3.175 ? . 5_455
H(16) S(16) 3.519 ? . .
H(16) N(1) 2.838 ? . 5_455
H(16) N(2) 3.283 ? . 5_455
H(16) C(26) 2.891 ? . 5_455
H(16) C(27) 3.212 ? . 5_455
H(16) C(28) 2.824 ? . 5_455
H(16) H(19) 2.266 ? . 5_455
H(17) O(1) 2.746 ? . 1_655
H(17) O(1) 2.746 ? . 2_555
H(17) C(21) 3.106 ? . 1_655
H(17) C(21) 3.106 ? . 2_555
H(17) C(22) 3.685 ? . 1_655
H(17) C(22) 3.685 ? . 2_555
H(17) H(10) 3.392 ? . 3_665
H(17) H(10) 3.392 ? . 4_565
H(17) H(11) 3.614 ? . 3_665
H(17) H(11) 3.614 ? . 4_565
H(18) O(1) 3.679 ? . 1_655
H(18) O(3) 3.294 ? . 1_655
H(18) O(4) 3.598 ? . 1_655
H(18) O(5) 2.876 ? . 2_655
H(18) C(21) 3.210 ? . 1_655
H(18) C(22) 3.371 ? . 1_655
H(18) C(23) 3.464 ? . 2_655
H(18) H(4) 3.094 ? . 3_665
H(18) H(7) 3.381 ? . 6_545
H(18) H(10) 3.446 ? . 3_665
H(18) H(11) 3.252 ? . 3_665
H(19) S(15) 3.416 ? . 5_545
H(19) S(16) 3.662 ? . 5_545
H(19) O(5) 3.446 ? . 2_655
H(19) O(6) 2.647 ? . 2_655
H(19) C(20) 3.023 ? . 5_545
H(19) C(23) 3.202 ? . 2_655
H(19) H(4) 3.482 ? . 3_665
H(19) H(7) 2.994 ? . 6_545
H(19) H(15) 3.175 ? . 5_545
H(19) H(16) 2.266 ? . 5_545

loop_
_geom_torsion_atom_site_label_1
_geom_torsion_atom_site_label_2
_geom_torsion_atom_site_label_3
_geom_torsion_atom_site_label_4
_geom_torsion
_geom_torsion_publ_flag
_geom_torsion_site_symmetry_1
_geom_torsion_site_symmetry_2
_geom_torsion_site_symmetry_3
_geom_torsion_site_symmetry_4
O(3) Fe(1) O(3) C(21) 44.1(8) ? . . 2_555 2_555
O(3) Fe(1) O(3) C(21) 44.1(8) ? 2_555 . . .
O(3) Fe(1) O(4) C(22) 4.6(5) ? . . . .
O(4) Fe(1) O(3) C(21) -6.4(5) ? . . . .
O(3) Fe(1) O(4) C(22) -162.2(5) ? . . 2_555 2_555
O(4) Fe(1) O(3) C(21) 93.6(5) ? 2_555 . . .
O(3) Fe(1) O(5) C(23) 99.1(5) ? . . . .
O(5) Fe(1) O(3) C(21) -176.2(5) ? . . . .
O(3) Fe(1) O(5) C(23) -92.1(5) ? . . 2_555 2_555
O(5) Fe(1) O(3) C(21) -95.3(5) ? 2_555 . . .
O(3) Fe(1) O(4) C(22) -162.2(5) ? 2_555 . . .
O(4) Fe(1) O(3) C(21) 93.6(5) ? . . 2_555 2_555
O(3) Fe(1) O(4) C(22) 4.6(5) ? 2_555 . 2_555 2_555
O(4) Fe(1) O(3) C(21) -6.4(4) ? 2_555 . 2_555 2_555
O(3) Fe(1) O(5) C(23) -92.1(5) ? 2_555 . . .
O(5) Fe(1) O(3) C(21) -95.3(5) ? . . 2_555 2_555
O(3) Fe(1) O(5) C(23) 99.1(5) ? 2_555 . 2_555 2_555
O(5) Fe(1) O(3) C(21) -176.2(5) ? 2_555 . 2_555 2_555
O(4) Fe(1) O(4) C(22) -82.0(5) ? . . 2_555 2_555
O(4) Fe(1) O(4) C(22) -82.0(5) ? 2_555 . . .
O(4) Fe(1) O(5) C(23) 33.0(13) ? . . . .
O(5) Fe(1) O(4) C(22) 71.9(12) ? . . . .
O(4) Fe(1) O(5) C(23) -172.7(5) ? . . 2_555 2_555
O(5) Fe(1) O(4) C(22) 102.8(5) ? 2_555 . . .
O(4) Fe(1) O(5) C(23) -172.7(5) ? 2_555 . . .
O(5) Fe(1) O(4) C(22) 102.8(5) ? . . 2_555 2_555
O(4) Fe(1) O(5) C(23) 33.0(13) ? 2_555 . 2_555 2_555
O(5) Fe(1) O(4) C(22) 71.9(12) ? 2_555 . 2_555 2_555
O(5) Fe(1) O(5) C(23) 1.6(5) ? . . 2_555 2_555
O(5) Fe(1) O(5) C(23) 1.6(5) ? 2_555 . . .
C(14) S(2) C(15) S(5) 2.2(4) ? . . . .
C(14) S(2) C(15) C(16) -179.0(5) ? . . . .
C(15) S(2) C(14) S(13) 178.6(4) ? . . . .
C(15) S(2) C(14) C(13) -1.7(6) ? . . . .
C(16) S(3) C(17) S(14) 178.9(4) ? . . . .
C(16) S(3) C(17) C(18) -4.2(5) ? . . . .
C(17) S(3) C(16) S(4) 6.3(4) ? . . . .
C(17) S(3) C(16) C(15) -177.7(5) ? . . . .
C(16) S(4) C(18) S(15) 179.4(4) ? . . . .
C(16) S(4) C(18) C(17) 3.1(5) ? . . . .
C(18) S(4) C(16) S(3) -6.0(4) ? . . . .
C(18) S(4) C(16) C(15) 178.0(5) ? . . . .
C(13) S(5) C(15) S(2) -2.0(4) ? . . . .
C(13) S(5) C(15) C(16) 179.2(5) ? . . . .
C(15) S(5) C(13) S(12) -176.0(4) ? . . . .
C(15) S(5) C(13) C(14) 0.8(6) ? . . . .
C(4) S(6) C(5) S(9) 1.4(4) ? . . . .
C(4) S(6) C(5) C(6) 179.9(5) ? . . . .
C(5) S(6) C(4) S(17) 179.6(3) ? . . . .
C(5) S(6) C(4) C(3) -0.3(5) ? . . . .
C(6) S(7) C(8) S(16) 176.5(4) ? . . . .
C(6) S(7) C(8) C(7) -0.6(6) ? . . . .
C(8) S(7) C(6) S(10) -0.5(4) ? . . . .
C(8) S(7) C(6) C(5) 179.8(4) ? . . . .
C(1) S(8) C(3) S(9) -164.5(3) ? . . . .
C(1) S(8) C(3) C(4) 15.9(7) ? . . . .
C(3) S(8) C(1) C(2) -49.4(5) ? . . . .
C(3) S(9) C(5) S(6) -1.8(4) ? . . . .
C(3) S(9) C(5) C(6) 179.6(5) ? . . . .
C(5) S(9) C(3) S(8) -178.0(3) ? . . . .
C(5) S(9) C(3) C(4) 1.6(5) ? . . . .
C(6) S(10) C(7) S(11) -178.4(4) ? . . . .
C(6) S(10) C(7) C(8) -1.5(6) ? . . . .
C(7) S(10) C(6) S(7) 1.1(4) ? . . . .
C(7) S(10) C(6) C(5) -179.2(6) ? . . . .
C(7) S(11) C(9) C(10) 59.3(7) ? . . . .
C(9) S(11) C(7) S(10) 150.0(4) ? . . . .
C(9) S(11) C(7) C(8) -26.6(7) ? . . . .
C(11) S(12) C(13) S(5) -180.0(6) ? . . . .
C(11) S(12) C(13) C(14) 3.6(9) ? . . . .
C(13) S(12) C(11) C(12) -23.5(13) ? . . . .
C(12) S(13) C(14) S(2) -166.9(5) ? . . . .
C(12) S(13) C(14) C(13) 13.4(8) ? . . . .
C(14) S(13) C(12) C(11) -30.9(12) ? . . . .
C(17) S(14) C(19) C(20) 38.0(14) ? . . . .
C(19) S(14) C(17) S(3) 147.8(6) ? . . . .
C(19) S(14) C(17) C(18) -28.8(8) ? . . . .
C(18) S(15) C(20) C(19) -12.6(13) ? . . . .
C(20) S(15) C(18) S(4) -154.6(4) ? . . . .
C(20) S(15) C(18) C(17) 21.2(7) ? . . . .
C(8) S(16) C(10) C(9) 36.1(7) ? . . . .
C(10) S(16) C(8) S(7) -178.3(4) ? . . . .
C(10) S(16) C(8) C(7) -1.6(8) ? . . . .
C(2) S(17) C(4) S(6) -168.1(3) ? . . . .
C(2) S(17) C(4) C(3) 11.7(7) ? . . . .
C(4) S(17) C(2) C(1) -44.4(6) ? . . . .
Fe(1) O(3) C(21) O(1) -175.4(6) ? . . . .
Fe(1) O(3) C(21) C(22) 6.9(7) ? . . . .
Fe(1) O(4) C(22) O(2) 176.9(6) ? . . . .
Fe(1) O(4) C(22) C(21) -2.3(8) ? . . . .
Fe(1) O(5) C(23) O(6) 174.9(7) ? . . . .
Fe(1) O(5) C(23) C(23) -4.0(8) ? . . . 2_555
C(26) N(2) C(26) C(25) 0.6(19) ? . . 2_655 2_655
C(26) N(2) C(26) C(25) 0.6(10) ? 2_655 . . .
C(27) N(2) C(26) C(25) -179.4(9) ? . . . .
C(28) N(2) C(26) C(25) -179.4(9) ? . . . .
C(27) N(2) C(26) C(25) -179.4(9) ? . . 2_655 2_655
C(28) N(2) C(26) C(25) -179.4(9) ? . . 2_655 2_655
S(8) C(1) C(2) S(17) 68.8(6) ? . . . .
S(8) C(3) C(4) S(6) 178.7(3) ? . . . .
S(8) C(3) C(4) S(17) -1.2(10) ? . . . .
S(9) C(3) C(4) S(6) -1.0(7) ? . . . .
S(9) C(3) C(4) S(17) 179.2(3) ? . . . .
S(6) C(5) C(6) S(7) 0.9(8) ? . . . .
S(6) C(5) C(6) S(10) -178.8(3) ? . . . .
S(9) C(5) C(6) S(7) 179.4(3) ? . . . .
S(9) C(5) C(6) S(10) -0.3(6) ? . . . .
S(10) C(7) C(8) S(7) 1.4(7) ? . . . .
S(10) C(7) C(8) S(16) -175.1(4) ? . . . .
S(11) C(7) C(8) S(7) 178.0(4) ? . . . .
S(11) C(7) C(8) S(16) 1.4(10) ? . . . .
S(11) C(9) C(10) S(16) -70.1(8) ? . . . .
S(12) C(11) C(12) S(13) 40.9(18) ? . . . .
S(5) C(13) C(14) S(2) 0.6(7) ? . . . .
S(5) C(13) C(14) S(13) -179.7(3) ? . . . .
S(12) C(13) C(14) S(2) 176.9(4) ? . . . .
S(12) C(13) C(14) S(13) -3.4(10) ? . . . .
S(2) C(15) C(16) S(3) -177.7(3) ? . . . .
S(2) C(15) C(16) S(4) -1.9(8) ? . . . .
S(5) C(15) C(16) S(3) 1.0(8) ? . . . .
S(5) C(15) C(16) S(4) 176.8(3) ? . . . .
S(3) C(17) C(18) S(4) 0.8(7) ? . . . .
S(3) C(17) C(18) S(15) -175.1(4) ? . . . .
S(14) C(17) C(18) S(4) 177.3(3) ? . . . .
S(14) C(17) C(18) S(15) 1.5(9) ? . . . .
S(14) C(19) C(20) S(15) -19(2) ? . . . .
O(1) C(21) C(22) O(2) -0.3(9) ? . . . .
O(1) C(21) C(22) O(4) 179.0(7) ? . . . .
O(3) C(21) C(22) O(2) 177.6(7) ? . . . .
O(3) C(21) C(22) O(4) -3.1(9) ? . . . .
O(5) C(23) C(23) O(5) 5.3(9) ? . . 2_555 2_555
O(5) C(23) C(23) O(6) -173.7(7) ? . . 2_555 2_555
O(6) C(23) C(23) O(5) -173.7(7) ? . . 2_555 2_555
O(6) C(23) C(23) O(6) 7.3(12) ? . . 2_555 2_555
C(25) C(24) C(25) C(26) 0.8(13) ? . . 2_655 2_655
C(25) C(24) C(25) C(26) 1(2) ? 2_655 . . .
C(24) C(25) C(26) N(2) -1(2) ? . . . .
C(24) C(25) C(26) C(27) -1(2) ? . . . .
C(25) C(26) C(27) N(2) 0.6(9) ? . . . .
C(25) C(26) C(27) C(28) -179.4(9) ? . . . .
C(25) C(26) C(27) C(26) 0.6(11) ? . . . 2_655

loop_
_cod_changelog_entry_id
_cod_changelog_entry_author
_cod_changelog_entry_date
_cod_changelog_entry_text
1 'Vaitkus, Antanas' 2022-05-06T17:55:00+03:00 'Updated bibliographic information.'
